data_4085637
loop_
_publ_author_name
'Espina, Manuela'
'Rivilla, Ivan'
'Conde, Ana'
'D\'iaz-Requejo, M. Mar'
'P\'erez, Pedro J.'
'\'Alvarez, Eleuterio'
'Fern\'andez, Rosario'
'Lassaletta, Jos\'e M.'

_publ_section_title
;
 Chiral, Sterically Demanding N-Heterocyclic Carbenes Fused into a
 Heterobiaryl Skeleton: Design, Synthesis, and Structural Analysis
;
_journal_name_full Organometallics
_journal_page_first 150320082744001
_journal_paper_doi 10.1021/acs.organomet.5b00046
_journal_year 2015
_chemical_absolute_configuration rmad
_chemical_formula_moiety 'C62 H46 Ag2 Cl2 F12 N6, 2(C H2 Cl2)'
_chemical_formula_sum 'C64 H50 Ag2 Cl6 F12 N6'
_chemical_formula_weight 1559.54
_chemical_name_systematic
; 
 ? 
;
_space_group_IT_number 1
_symmetry_cell_setting triclinic
_symmetry_space_group_name_Hall 'P 1'
_symmetry_space_group_name_H-M 'P 1'
_atom_sites_solution_hydrogens geom
_atom_sites_solution_primary direct
_atom_sites_solution_secondary difmap
_audit_creation_method SHELXL-97
_cell_angle_alpha 70.310(2)
_cell_angle_beta 82.594(2)
_cell_angle_gamma 63.025(2)
_cell_formula_units_Z 1
_cell_length_a 11.4803(5)
_cell_length_b 12.0702(6)
_cell_length_c 13.5796(6)
_cell_measurement_reflns_used 9918
_cell_measurement_temperature 173(2)
_cell_measurement_theta_max 26.24
_cell_measurement_theta_min 2.27
_cell_volume 1578.30(13)
_computing_cell_refinement 'APEX2 Software Suite'
_computing_data_collection 'APEX2 Software Suite (Bruker, 2005)'
_computing_data_reduction 'APEX2 Software Suite'
_computing_molecular_graphics 'SHELXTL (Sheldrick, 1997b)'
_computing_publication_material SHELXTL
_computing_structure_refinement 'SHELXL97 (Sheldrick, 1997a)'
_computing_structure_solution 'SIR2002 (Burla et al., 2003)'
_diffrn_ambient_temperature 173(2)
_diffrn_detector_area_resol_mean 8.26
_diffrn_measured_fraction_theta_full 0.991
_diffrn_measured_fraction_theta_max 0.991
_diffrn_measurement_device_type
;
 Bruker-Nonius X8kappa APEX II CCD area detector
;
_diffrn_measurement_method 'phi and omega scans with narrow frames'
_diffrn_radiation_monochromator graphite
_diffrn_radiation_source 'fine-focus sealed tube'
_diffrn_radiation_type MoK\a
_diffrn_radiation_wavelength 0.71073
_diffrn_reflns_av_R_equivalents 0.0491
_diffrn_reflns_av_sigmaI/netI 0.0424
_diffrn_reflns_limit_h_max 16
_diffrn_reflns_limit_h_min -16
_diffrn_reflns_limit_k_max 17
_diffrn_reflns_limit_k_min -17
_diffrn_reflns_limit_l_max 19
_diffrn_reflns_limit_l_min -19
_diffrn_reflns_number 80628
_diffrn_reflns_theta_full 30.60
_diffrn_reflns_theta_max 30.60
_diffrn_reflns_theta_min 1.59
_diffrn_standards_decay_% 0
_exptl_absorpt_coefficient_mu 0.956
_exptl_absorpt_correction_T_max 0.8778
_exptl_absorpt_correction_T_min 0.7710
_exptl_absorpt_correction_type multi-scan
_exptl_absorpt_process_details
;
 APEX2 Software Suite; Bruker 2005.
;
_exptl_crystal_colour yellow
_exptl_crystal_density_diffrn 1.641
_exptl_crystal_density_method 'not measured'
_exptl_crystal_description needle
_exptl_crystal_F_000 780
_exptl_crystal_size_max 0.40
_exptl_crystal_size_mid 0.22
_exptl_crystal_size_min 0.14
_refine_diff_density_max 1.088
_refine_diff_density_min -0.635
_refine_diff_density_rms 0.081
_refine_ls_abs_structure_details 'Flack H D (1983), Acta Cryst. A39, 876-881'
_refine_ls_abs_structure_Flack -0.023(16)
_refine_ls_extinction_method none
_refine_ls_goodness_of_fit_ref 1.027
_refine_ls_hydrogen_treatment constr
_refine_ls_matrix_type full
_refine_ls_number_parameters 811
_refine_ls_number_reflns 16365
_refine_ls_number_restraints 13
_refine_ls_restrained_S_all 1.027
_refine_ls_R_factor_all 0.0509
_refine_ls_R_factor_gt 0.0431
_refine_ls_shift/su_max 0.001
_refine_ls_shift/su_mean 0.000
_refine_ls_structure_factor_coef Fsqd
_refine_ls_weighting_details 'calc w=1/[\s^2^(Fo^2^)+(0.0536P)^2^+0.9057P] where P=(Fo^2^+2Fc^2^)/3'
_refine_ls_weighting_scheme calc
_refine_ls_wR_factor_gt 0.1016
_refine_ls_wR_factor_ref 0.1068
_reflns_number_gt 14348
_reflns_number_total 16365
_reflns_threshold_expression >2sigma(I)
_cod_data_source_file om5b00046_si_001.cif
_cod_data_source_block 8e
_cod_depositor_comments
;
The following automatic conversions were performed:

'_symmetry_cell_setting' value 'Triclinic' changed to 'triclinic'
according to
/usr/data/users/saulius/crontab/automatic-downloads/rss-feeds/ACS/lib/dictionaries/cif_core.dic
dictionary named 'cif_core.dic' version 2.4.2 from 2011-04-26.

Automatic conversion script
Id: cif_fix_values 3105 2015-03-04 15:46:00Z robertas 
;
_cod_database_code 4085637

loop_
_symmetry_equiv_pos_as_xyz
'x, y, z'

loop_
_atom_site_label
_atom_site_type_symbol
_atom_site_fract_x
_atom_site_fract_y
_atom_site_fract_z
_atom_site_U_iso_or_equiv
_atom_site_adp_type
_atom_site_occupancy
_atom_site_symmetry_multiplicity
_atom_site_calc_flag
_atom_site_refinement_flags
Ag1 Ag -0.07856(2) 0.16788(2) 0.12513(2) 0.03621(8) Uani 1 1 d .
Ag2 Ag 0.16458(2) 0.19493(2) 0.248239(18) 0.03228(8) Uani 1 1 d .
Cl1 Cl 0.13589(14) 0.18459(17) 0.07049(10) 0.0504(4) Uani 1 1 d .
Cl2 Cl -0.05968(12) 0.19758(15) 0.30027(9) 0.0441(3) Uani 1 1 d .
N1 N -0.3024(3) 0.0953(3) 0.0980(2) 0.0231(6) Uani 1 1 d .
N2 N -0.2893(4) 0.2365(4) -0.0436(3) 0.0275(7) Uani 1 1 d .
N3 N -0.2554(3) 0.3221(3) -0.1276(2) 0.0292(6) Uani 1 1 d .
N4 N 0.3934(3) 0.2488(3) 0.3011(2) 0.0217(6) Uani 1 1 d .
N5 N 0.3618(3) 0.1048(3) 0.4279(2) 0.0236(6) Uani 1 1 d .
N6 N 0.2977(3) 0.0298(3) 0.4851(2) 0.0260(6) Uani 1 1 d .
F1 F 0.2821(3) -0.3492(4) 0.3205(3) 0.0789(13) Uani 1 1 d .
F2 F -0.1483(3) 0.5340(3) 0.2085(2) 0.0488(7) Uani 1 1 d .
F3 F 0.2001(3) -0.2790(3) 0.1664(3) 0.0531(7) Uani 1 1 d .
F4 F -0.0797(3) 0.6572(3) 0.2383(3) 0.0546(8) Uani 1 1 d .
F5 F -0.1776(3) 0.7157(3) 0.0918(3) 0.0644(10) Uani 1 1 d .
F6 F 0.2624(5) 0.3988(4) -0.1588(3) 0.0899(15) Uani 1 1 d .
F7 F 0.2636(3) -0.1650(4) 0.2147(3) 0.0660(9) Uani 1 1 d .
F8 F -0.1250(5) -0.2315(5) 0.5969(3) 0.0841(14) Uani 1 1 d .
F9 F 0.0272(4) -0.1883(5) 0.5975(2) 0.0818(13) Uani 1 1 d .
F10 F -0.1679(7) -0.0370(5) 0.5626(3) 0.128(3) Uani 1 1 d .
F11 F 0.0688(4) 0.5583(6) -0.1920(3) 0.1059(19) Uani 1 1 d .
F12 F 0.2283(5) 0.5947(5) -0.1936(3) 0.0874(14) Uani 1 1 d .
C1 C -0.2273(4) 0.1609(4) 0.0510(3) 0.0232(8) Uani 1 1 d .
C2 C -0.3994(4) 0.2233(4) -0.0565(3) 0.0309(9) Uani 1 1 d .
H2 H -0.4564 0.2674 -0.1164 0.037 Uiso 1 1 calc R
C3 C -0.4098(4) 0.1364(4) 0.0316(3) 0.0263(7) Uani 1 1 d .
C4 C -0.5059(4) 0.0887(5) 0.0705(4) 0.0333(9) Uani 1 1 d .
H4 H -0.5788 0.1151 0.0274 0.040 Uiso 1 1 calc R
C5 C -0.4921(4) 0.0064(5) 0.1681(4) 0.0358(9) Uani 1 1 d .
H5 H -0.5578 -0.0222 0.1957 0.043 Uiso 1 1 calc R
C6 C -0.3796(4) -0.0385(4) 0.2308(3) 0.0319(8) Uani 1 1 d .
H6 H -0.3705 -0.0994 0.2988 0.038 Uiso 1 1 calc R
C7 C -0.2845(4) 0.0023(4) 0.1972(3) 0.0250(7) Uani 1 1 d .
C8 C -0.1632(4) -0.0555(4) 0.2610(3) 0.0274(8) Uani 1 1 d .
C9 C -0.0390(4) -0.1103(4) 0.2212(3) 0.0284(8) Uani 1 1 d .
H9 H -0.0292 -0.1022 0.1489 0.034 Uiso 1 1 calc R
C10 C 0.0701(4) -0.1767(4) 0.2883(3) 0.0300(8) Uani 1 1 d .
C11 C 0.0594(4) -0.1870(4) 0.3929(3) 0.0333(9) Uani 1 1 d .
H11 H 0.1350 -0.2312 0.4375 0.040 Uiso 1 1 calc R
C12 C -0.0650(4) -0.1310(4) 0.4320(3) 0.0319(9) Uani 1 1 d .
C13 C -0.1750(4) -0.0674(4) 0.3666(3) 0.0292(8) Uani 1 1 d .
H13 H -0.2593 -0.0315 0.3944 0.035 Uiso 1 1 calc R
C14 C 0.2030(4) -0.2411(5) 0.2477(4) 0.0383(9) Uani 1 1 d .
C15 C -0.0815(5) -0.1436(5) 0.5455(4) 0.0446(11) Uani 1 1 d .
C16 C -0.1691(4) 0.2630(4) -0.2068(3) 0.0378(9) Uani 1 1 d .
H16 H -0.2258 0.2732 -0.2623 0.045 Uiso 1 1 calc R
C17 C -0.1032(6) 0.3546(6) -0.2539(4) 0.0502(14) Uani 1 1 d .
H17A H -0.0095 0.3089 -0.2323 0.060 Uiso 1 1 calc R
H17B H -0.1101 0.3847 -0.3313 0.060 Uiso 1 1 calc R
C18 C -0.1757(5) 0.4705(5) -0.2119(3) 0.0397(10) Uani 1 1 d .
H18A H -0.2536 0.5388 -0.2565 0.048 Uiso 1 1 calc R
H18B H -0.1179 0.5098 -0.2078 0.048 Uiso 1 1 calc R
C19 C -0.2149(4) 0.4083(4) -0.1027(3) 0.0306(7) Uani 1 1 d .
H19 H -0.1373 0.3560 -0.0533 0.037 Uiso 1 1 calc R
C20 C -0.0765(5) 0.1195(5) -0.1623(3) 0.0297(9) Uani 1 1 d .
C21 C 0.0330(4) 0.0767(5) -0.1033(3) 0.0391(9) Uani 1 1 d .
H21 H 0.0542 0.1393 -0.0923 0.047 Uiso 1 1 calc R
C22 C 0.1130(5) -0.0547(5) -0.0595(4) 0.0447(10) Uani 1 1 d .
H22 H 0.1873 -0.0827 -0.0175 0.054 Uiso 1 1 calc R
C23 C 0.0834(5) -0.1457(5) -0.0777(4) 0.0485(11) Uani 1 1 d .
H23 H 0.1385 -0.2365 -0.0482 0.058 Uiso 1 1 calc R
C24 C -0.0240(5) -0.1067(5) -0.1374(5) 0.0471(12) Uani 1 1 d .
H24 H -0.0432 -0.1698 -0.1495 0.057 Uiso 1 1 calc R
C25 C -0.1050(4) 0.0266(5) -0.1803(4) 0.0414(9) Uani 1 1 d .
H25 H -0.1797 0.0545 -0.2219 0.050 Uiso 1 1 calc R
C26 C -0.3256(4) 0.5056(4) -0.0581(3) 0.0305(7) Uani 1 1 d .
C27 C -0.4486(4) 0.5776(4) -0.1083(4) 0.0390(9) Uani 1 1 d .
H27 H -0.4646 0.5629 -0.1686 0.047 Uiso 1 1 calc R
C28 C -0.5489(5) 0.6726(5) -0.0687(4) 0.0469(11) Uani 1 1 d .
H28 H -0.6333 0.7212 -0.1017 0.056 Uiso 1 1 calc R
C29 C -0.5250(5) 0.6946(5) 0.0172(4) 0.0436(10) Uani 1 1 d .
H29 H -0.5923 0.7608 0.0420 0.052 Uiso 1 1 calc R
C30 C -0.4053(5) 0.6225(5) 0.0681(4) 0.0426(10) Uani 1 1 d .
H30 H -0.3909 0.6370 0.1291 0.051 Uiso 1 1 calc R
C31 C -0.3039(4) 0.5275(4) 0.0302(3) 0.0342(8) Uani 1 1 d .
H31 H -0.2206 0.4782 0.0649 0.041 Uiso 1 1 calc R
C32 C 0.3129(4) 0.1875(4) 0.3315(3) 0.0249(8) Uani 1 1 d .
C33 C 0.4683(4) 0.1108(4) 0.4574(3) 0.0265(8) Uani 1 1 d .
H33 H 0.5148 0.0625 0.5227 0.032 Uiso 1 1 calc R
C34 C 0.4947(4) 0.1967(4) 0.3779(3) 0.0248(7) Uani 1 1 d .
C35 C 0.5960(4) 0.2382(4) 0.3534(3) 0.0324(8) Uani 1 1 d .
H35 H 0.6637 0.2060 0.4035 0.039 Uiso 1 1 calc R
C36 C 0.5952(4) 0.3242(5) 0.2578(4) 0.0343(9) Uani 1 1 d .
H36 H 0.6654 0.3479 0.2395 0.041 Uiso 1 1 calc R
C37 C 0.4899(4) 0.3788(4) 0.1851(3) 0.0324(8) Uani 1 1 d .
H37 H 0.4901 0.4401 0.1192 0.039 Uiso 1 1 calc R
C38 C 0.3886(4) 0.3457(4) 0.2070(3) 0.0253(8) Uani 1 1 d .
C39 C 0.2699(4) 0.4134(4) 0.1401(3) 0.0257(8) Uani 1 1 d .
C40 C 0.1476(4) 0.4734(4) 0.1816(3) 0.0259(7) Uani 1 1 d .
H40 H 0.1408 0.4642 0.2542 0.031 Uiso 1 1 calc R
C41 C 0.0362(4) 0.5465(4) 0.1168(3) 0.0259(7) Uani 1 1 d .
C42 C 0.0438(4) 0.5549(4) 0.0122(3) 0.0317(9) Uani 1 1 d .
H42 H -0.0331 0.6000 -0.0309 0.038 Uiso 1 1 calc R
C43 C 0.1648(4) 0.4968(4) -0.0287(3) 0.0306(9) Uani 1 1 d .
C44 C 0.2778(4) 0.4277(4) 0.0343(3) 0.0278(8) Uani 1 1 d .
H44 H 0.3605 0.3902 0.0047 0.033 Uiso 1 1 calc R
C45 C -0.0924(4) 0.6139(4) 0.1625(3) 0.0346(8) Uani 1 1 d .
C46 C 0.1786(5) 0.5097(6) -0.1428(4) 0.0470(13) Uani 1 1 d .
C47 C 0.3826(4) -0.0942(4) 0.5643(3) 0.0319(8) Uani 1 1 d .
H47 H 0.4274 -0.0759 0.6112 0.038 Uiso 1 1 calc R
C48 C 0.2778(5) -0.1336(5) 0.6237(3) 0.0376(10) Uani 1 1 d .
H48A H 0.3118 -0.1993 0.6931 0.045 Uiso 1 1 calc R
H48B H 0.2457 -0.1697 0.5836 0.045 Uiso 1 1 calc R
C49 C 0.1699(6) -0.0046(5) 0.6346(4) 0.0426(11) Uani 1 1 d .
H49A H 0.1882 0.0126 0.6958 0.051 Uiso 1 1 calc R
H49B H 0.0840 -0.0068 0.6429 0.051 Uiso 1 1 calc R
C50 C 0.1713(4) 0.1010(4) 0.5325(3) 0.0301(7) Uani 1 1 d .
H50 H 0.0979 0.1234 0.4859 0.036 Uiso 1 1 calc R
C51 C 0.4819(4) -0.1890(4) 0.5123(3) 0.0303(8) Uani 1 1 d .
C52 C 0.4495(4) -0.2106(4) 0.4290(3) 0.0361(8) Uani 1 1 d .
H52 H 0.3625 -0.1612 0.4009 0.043 Uiso 1 1 calc R
C53 C 0.5404(5) -0.3029(5) 0.3846(4) 0.0433(10) Uani 1 1 d .
H53 H 0.5160 -0.3177 0.3277 0.052 Uiso 1 1 calc R
C54 C 0.6691(5) -0.3738(5) 0.4256(4) 0.0489(12) Uani 1 1 d .
H54 H 0.7325 -0.4378 0.3966 0.059 Uiso 1 1 calc R
C55 C 0.7038(5) -0.3512(5) 0.5074(4) 0.0532(12) Uani 1 1 d .
H55 H 0.7914 -0.3982 0.5340 0.064 Uiso 1 1 calc R
C56 C 0.6106(4) -0.2594(5) 0.5512(4) 0.0434(10) Uani 1 1 d .
H56 H 0.6349 -0.2445 0.6082 0.052 Uiso 1 1 calc R
C57 C 0.1568(4) 0.2251(5) 0.5446(3) 0.0293(9) Uani 1 1 d .
C58 C 0.2317(4) 0.2247(5) 0.6190(3) 0.0393(9) Uani 1 1 d .
H58 H 0.2910 0.1436 0.6647 0.047 Uiso 1 1 calc R
C59 C 0.2201(5) 0.3405(5) 0.6264(4) 0.0481(11) Uani 1 1 d .
H59 H 0.2704 0.3383 0.6780 0.058 Uiso 1 1 calc R
C60 C 0.1373(6) 0.4579(6) 0.5604(5) 0.0582(15) Uani 1 1 d .
H60 H 0.1310 0.5369 0.5658 0.070 Uiso 1 1 calc R
C61 C 0.0632(6) 0.4628(5) 0.4866(4) 0.0509(13) Uani 1 1 d .
H61 H 0.0054 0.5451 0.4412 0.061 Uiso 1 1 calc R
C62 C 0.0721(4) 0.3471(4) 0.4776(3) 0.0404(9) Uani 1 1 d .
H62 H 0.0205 0.3512 0.4259 0.048 Uiso 1 1 calc R
Cl3 Cl 0.4499(3) 0.4921(3) 0.63312(19) 0.1160(10) Uani 1 1 d DU
Cl4 Cl 0.5797(2) 0.2293(2) 0.63033(17) 0.0931(6) Uani 1 1 d DU
C63 C 0.5144(9) 0.3912(7) 0.5549(5) 0.082(2) Uani 1 1 d DU
H63A H 0.4447 0.4091 0.5076 0.099 Uiso 1 1 calc R
H63B H 0.5832 0.4101 0.5112 0.099 Uiso 1 1 calc R
Cl5 Cl 0.6967(3) 0.8411(3) 0.7921(2) 0.1143(10) Uani 1 1 d DU
Cl6 Cl 0.4375(2) 1.0186(2) 0.85130(17) 0.1015(7) Uani 1 1 d DU
C64 C 0.6061(6) 0.9201(6) 0.8828(4) 0.0620(14) Uani 1 1 d DU
H64A H 0.6443 0.9758 0.8902 0.074 Uiso 1 1 calc R
H64B H 0.6157 0.8528 0.9516 0.074 Uiso 1 1 calc R

loop_
_atom_site_aniso_label
_atom_site_aniso_U_11
_atom_site_aniso_U_22
_atom_site_aniso_U_33
_atom_site_aniso_U_23
_atom_site_aniso_U_13
_atom_site_aniso_U_12
Ag1 0.03025(17) 0.03549(17) 0.04546(18) -0.00618(13) -0.00821(13) -0.01883(14)
Ag2 0.02830(16) 0.03674(16) 0.03537(15) -0.00885(13) -0.00700(12) -0.01700(13)
Cl1 0.0447(7) 0.0997(11) 0.0375(6) -0.0338(7) 0.0139(5) -0.0520(8)
Cl2 0.0291(6) 0.0771(9) 0.0413(6) -0.0273(6) 0.0092(4) -0.0319(6)
N1 0.0166(14) 0.0278(15) 0.0257(14) -0.0093(12) 0.0043(11) -0.0107(12)
N2 0.0232(16) 0.0295(17) 0.0276(15) -0.0100(13) 0.0067(12) -0.0107(14)
N3 0.0286(17) 0.0303(16) 0.0290(15) -0.0099(12) 0.0088(12) -0.0149(14)
N4 0.0190(14) 0.0254(15) 0.0203(13) -0.0063(11) 0.0009(11) -0.0101(12)
N5 0.0206(15) 0.0258(15) 0.0229(14) -0.0077(12) 0.0012(11) -0.0091(12)
N6 0.0233(15) 0.0320(16) 0.0245(14) -0.0091(12) 0.0077(11) -0.0152(13)
F1 0.0377(18) 0.077(2) 0.057(2) 0.0021(17) 0.0005(15) 0.0132(16)
F2 0.0432(15) 0.0559(17) 0.0552(16) -0.0241(13) 0.0183(13) -0.0279(14)
F3 0.0309(14) 0.067(2) 0.0620(18) -0.0394(16) 0.0090(13) -0.0103(14)
F4 0.0327(14) 0.0675(19) 0.075(2) -0.0503(16) 0.0050(13) -0.0125(14)
F5 0.0329(16) 0.0543(18) 0.0587(19) 0.0009(15) 0.0011(14) 0.0071(14)
F6 0.132(4) 0.072(2) 0.0388(17) -0.0306(17) -0.003(2) -0.012(3)
F7 0.0429(17) 0.079(2) 0.094(3) -0.044(2) 0.0299(17) -0.0376(17)
F8 0.119(4) 0.118(3) 0.0419(18) -0.020(2) 0.031(2) -0.084(3)
F9 0.063(2) 0.157(4) 0.0327(15) -0.0226(19) 0.0028(15) -0.059(3)
F10 0.187(6) 0.073(3) 0.0371(18) -0.0270(18) -0.005(3) 0.023(3)
F11 0.075(3) 0.204(5) 0.0317(16) -0.031(2) -0.0112(17) -0.058(3)
F12 0.125(4) 0.119(4) 0.0412(18) -0.021(2) 0.029(2) -0.082(3)
C1 0.0214(18) 0.0261(19) 0.0242(17) -0.0104(14) 0.0064(14) -0.0119(16)
C2 0.0223(18) 0.035(2) 0.033(2) -0.0126(17) -0.0004(15) -0.0095(16)
C3 0.0211(17) 0.0279(18) 0.0307(18) -0.0112(15) 0.0013(14) -0.0102(14)
C4 0.0238(18) 0.045(2) 0.039(2) -0.0195(19) 0.0018(17) -0.0178(18)
C5 0.026(2) 0.047(2) 0.043(2) -0.0171(19) 0.0077(17) -0.0226(18)
C6 0.028(2) 0.038(2) 0.0317(19) -0.0085(16) 0.0077(16) -0.0188(17)
C7 0.0226(17) 0.0232(17) 0.0261(17) -0.0067(14) 0.0050(14) -0.0094(14)
C8 0.0223(18) 0.0264(18) 0.0305(19) -0.0075(15) 0.0029(14) -0.0097(15)
C9 0.0250(18) 0.0284(18) 0.0291(18) -0.0075(15) 0.0030(15) -0.0111(15)
C10 0.0252(19) 0.0282(18) 0.034(2) -0.0080(15) 0.0025(15) -0.0116(15)
C11 0.027(2) 0.032(2) 0.0327(19) -0.0047(16) -0.0005(16) -0.0103(16)
C12 0.032(2) 0.034(2) 0.0249(18) -0.0057(15) 0.0004(15) -0.0123(17)
C13 0.0263(19) 0.0291(19) 0.0273(18) -0.0063(15) 0.0024(15) -0.0105(16)
C14 0.028(2) 0.042(2) 0.039(2) -0.0125(18) 0.0029(17) -0.0114(18)
C15 0.043(3) 0.051(3) 0.032(2) -0.009(2) -0.003(2) -0.016(2)
C16 0.037(2) 0.039(2) 0.0295(18) -0.0113(16) 0.0088(16) -0.0117(18)
C17 0.056(3) 0.041(3) 0.048(3) -0.015(2) 0.029(2) -0.022(3)
C18 0.044(3) 0.037(2) 0.038(2) -0.0093(18) 0.0122(19) -0.021(2)
C19 0.0229(17) 0.0320(18) 0.0362(18) -0.0122(15) 0.0078(14) -0.0122(15)
C20 0.028(2) 0.033(2) 0.0272(18) -0.0131(16) 0.0106(15) -0.0120(17)
C21 0.035(2) 0.042(2) 0.042(2) -0.0209(18) 0.0028(17) -0.0145(19)
C22 0.033(2) 0.053(3) 0.043(2) -0.019(2) 0.0022(18) -0.012(2)
C23 0.046(3) 0.036(2) 0.051(3) -0.011(2) 0.009(2) -0.011(2)
C24 0.042(3) 0.038(2) 0.063(3) -0.018(2) 0.005(2) -0.018(2)
C25 0.031(2) 0.047(2) 0.043(2) -0.0142(19) 0.0062(17) -0.0167(19)
C26 0.0293(19) 0.0292(18) 0.0347(18) -0.0085(15) 0.0046(14) -0.0162(16)
C27 0.030(2) 0.038(2) 0.042(2) -0.0144(18) 0.0043(17) -0.0079(18)
C28 0.032(2) 0.047(3) 0.051(3) -0.015(2) 0.0096(19) -0.010(2)
C29 0.038(2) 0.040(2) 0.056(3) -0.026(2) 0.017(2) -0.016(2)
C30 0.043(2) 0.046(2) 0.046(2) -0.022(2) 0.0125(19) -0.023(2)
C31 0.0297(19) 0.038(2) 0.039(2) -0.0144(16) 0.0057(15) -0.0178(17)
C32 0.0222(19) 0.032(2) 0.0225(16) -0.0094(15) 0.0018(14) -0.0131(16)
C33 0.0219(17) 0.0333(19) 0.0248(16) -0.0099(15) -0.0017(13) -0.0114(15)
C34 0.0183(16) 0.0266(18) 0.0281(18) -0.0071(15) -0.0008(14) -0.0093(14)
C35 0.0228(18) 0.037(2) 0.039(2) -0.0116(17) -0.0028(16) -0.0146(16)
C36 0.0236(18) 0.044(2) 0.039(2) -0.0094(18) 0.0024(17) -0.0207(18)
C37 0.028(2) 0.036(2) 0.0300(18) -0.0035(16) 0.0008(15) -0.0162(17)
C38 0.0185(16) 0.0279(18) 0.0240(16) -0.0051(14) 0.0016(13) -0.0081(14)
C39 0.0224(18) 0.0277(18) 0.0249(16) -0.0067(14) 0.0038(14) -0.0110(15)
C40 0.0234(17) 0.0274(17) 0.0222(16) -0.0037(13) -0.0012(13) -0.0097(14)
C41 0.0229(17) 0.0270(17) 0.0270(17) -0.0080(14) 0.0020(14) -0.0110(14)
C42 0.0269(19) 0.0322(19) 0.0305(19) -0.0001(15) -0.0089(15) -0.0128(16)
C43 0.036(2) 0.036(2) 0.0199(16) -0.0044(15) 0.0007(15) -0.0187(18)
C44 0.0243(18) 0.0328(19) 0.0239(17) -0.0069(14) 0.0032(14) -0.0128(16)
C45 0.0245(19) 0.036(2) 0.040(2) -0.0159(17) 0.0026(16) -0.0083(17)
C46 0.044(3) 0.062(3) 0.028(2) -0.012(2) -0.0028(19) -0.018(2)
C47 0.0315(19) 0.0366(19) 0.0282(17) -0.0061(14) 0.0021(14) -0.0186(17)
C48 0.042(2) 0.037(2) 0.031(2) -0.0077(17) 0.0128(18) -0.021(2)
C49 0.048(3) 0.045(3) 0.037(2) -0.0114(19) 0.018(2) -0.028(2)
C50 0.0247(17) 0.0379(19) 0.0312(17) -0.0150(15) 0.0090(14) -0.0157(16)
C51 0.0277(19) 0.0261(17) 0.0322(18) -0.0035(14) 0.0034(14) -0.0123(15)
C52 0.031(2) 0.040(2) 0.038(2) -0.0130(17) 0.0079(16) -0.0163(18)
C53 0.043(3) 0.046(2) 0.044(2) -0.021(2) 0.016(2) -0.020(2)
C54 0.042(3) 0.036(2) 0.054(3) -0.013(2) 0.018(2) -0.011(2)
C55 0.037(2) 0.044(3) 0.050(3) -0.005(2) 0.003(2) -0.001(2)
C56 0.035(2) 0.045(2) 0.039(2) -0.0056(18) -0.0027(17) -0.0126(19)
C57 0.0239(19) 0.034(2) 0.0269(17) -0.0100(15) 0.0079(15) -0.0116(17)
C58 0.034(2) 0.046(2) 0.039(2) -0.0197(18) 0.0054(17) -0.0142(19)
C59 0.047(3) 0.058(3) 0.055(3) -0.036(2) 0.012(2) -0.026(2)
C60 0.068(4) 0.052(3) 0.066(3) -0.032(3) 0.036(3) -0.035(3)
C61 0.051(3) 0.038(2) 0.044(3) -0.012(2) 0.015(2) -0.008(2)
C62 0.036(2) 0.039(2) 0.0327(19) -0.0112(17) 0.0076(16) -0.0070(19)
Cl3 0.193(3) 0.1097(16) 0.1046(15) -0.0701(13) 0.0833(17) -0.1104(19)
Cl4 0.1018(14) 0.0926(12) 0.0898(12) -0.0306(10) -0.0341(11) -0.0362(11)
C63 0.111(6) 0.099(5) 0.058(4) -0.037(3) 0.034(4) -0.063(5)
Cl5 0.137(2) 0.181(3) 0.1151(16) -0.1114(18) 0.0692(15) -0.116(2)
Cl6 0.1101(16) 0.0872(13) 0.0839(12) -0.0204(10) -0.0402(11) -0.0175(12)
C64 0.084(4) 0.072(4) 0.044(3) -0.020(2) 0.006(3) -0.046(3)

loop_
_atom_type_symbol
_atom_type_description
_atom_type_scat_dispersion_real
_atom_type_scat_dispersion_imag
_atom_type_scat_source
C C 0.0033 0.0016 'International Tables Vol C Tables 4.2.6.8 and 6.1.1.4'
H H 0.0000 0.0000 'International Tables Vol C Tables 4.2.6.8 and 6.1.1.4'
N N 0.0061 0.0033 'International Tables Vol C Tables 4.2.6.8 and 6.1.1.4'
F F 0.0171 0.0103 'International Tables Vol C Tables 4.2.6.8 and 6.1.1.4'
Cl Cl 0.1484 0.1585 'International Tables Vol C Tables 4.2.6.8 and 6.1.1.4'
Ag Ag -0.8971 1.1015 'International Tables Vol C Tables 4.2.6.8 and 6.1.1.4'

loop_
_geom_angle_atom_site_label_1
_geom_angle_atom_site_label_2
_geom_angle_atom_site_label_3
_geom_angle
C1 Ag1 Cl1 135.99(11)
C1 Ag1 Cl2 134.07(11)
Cl1 Ag1 Cl2 89.41(4)
C32 Ag2 Cl1 137.02(11)
C32 Ag2 Cl2 132.73(11)
Cl1 Ag2 Cl2 90.04(4)
Ag2 Cl1 Ag1 90.73(4)
Ag2 Cl2 Ag1 89.48(4)
C1 N1 C7 128.4(3)
C1 N1 C3 110.6(3)
C7 N1 C3 121.0(3)
C1 N2 C2 113.5(3)
C1 N2 N3 128.9(4)
C2 N2 N3 117.6(3)
N2 N3 C19 117.2(3)
N2 N3 C16 115.7(3)
C19 N3 C16 111.6(3)
C32 N4 C38 128.0(3)
C32 N4 C34 111.4(3)
C38 N4 C34 120.6(3)
C32 N5 C33 113.3(3)
C32 N5 N6 117.8(3)
C33 N5 N6 128.8(3)
N5 N6 C47 114.1(3)
N5 N6 C50 116.0(3)
C47 N6 C50 110.3(3)
N2 C1 N1 102.5(4)
N2 C1 Ag1 129.7(3)
N1 C1 Ag1 126.6(3)
C3 C2 N2 106.5(4)
C3 C2 H2 126.7
N2 C2 H2 126.7
C2 C3 N1 106.9(4)
C2 C3 C4 134.1(4)
N1 C3 C4 118.9(4)
C5 C4 C3 119.4(4)
C5 C4 H4 120.3
C3 C4 H4 120.3
C4 C5 C6 120.3(4)
C4 C5 H5 119.9
C6 C5 H5 119.9
C7 C6 C5 122.7(4)
C7 C6 H6 118.7
C5 C6 H6 118.7
C6 C7 N1 117.5(4)
C6 C7 C8 121.0(3)
N1 C7 C8 121.4(3)
C13 C8 C9 119.3(4)
C13 C8 C7 118.1(4)
C9 C8 C7 122.3(4)
C10 C9 C8 119.4(4)
C10 C9 H9 120.3
C8 C9 H9 120.3
C11 C10 C9 121.7(4)
C11 C10 C14 118.4(4)
C9 C10 C14 119.9(4)
C10 C11 C12 118.6(4)
C10 C11 H11 120.7
C12 C11 H11 120.7
C13 C12 C11 120.4(4)
C13 C12 C15 119.2(4)
C11 C12 C15 120.3(4)
C12 C13 C8 120.7(4)
C12 C13 H13 119.7
C8 C13 H13 119.7
F7 C14 F3 105.6(4)
F7 C14 F1 106.5(4)
F3 C14 F1 106.0(4)
F7 C14 C10 113.7(4)
F3 C14 C10 112.6(4)
F1 C14 C10 111.9(4)
F10 C15 F9 110.3(5)
F10 C15 F8 103.7(6)
F9 C15 F8 101.6(4)
F10 C15 C12 113.2(4)
F9 C15 C12 114.6(5)
F8 C15 C12 112.4(5)
N3 C16 C20 114.2(3)
N3 C16 C17 101.7(4)
C20 C16 C17 115.2(4)
N3 C16 H16 108.5
C20 C16 H16 108.5
C17 C16 H16 108.5
C18 C17 C16 106.1(4)
C18 C17 H17A 110.5
C16 C17 H17A 110.5
C18 C17 H17B 110.5
C16 C17 H17B 110.5
H17A C17 H17B 108.7
C17 C18 C19 103.1(4)
C17 C18 H18A 111.2
C19 C18 H18A 111.2
C17 C18 H18B 111.2
C19 C18 H18B 111.2
H18A C18 H18B 109.1
N3 C19 C26 111.5(3)
N3 C19 C18 99.2(3)
C26 C19 C18 113.8(3)
N3 C19 H19 110.6
C26 C19 H19 110.6
C18 C19 H19 110.6
C21 C20 C25 118.8(4)
C21 C20 C16 122.5(4)
C25 C20 C16 118.8(4)
C20 C21 C22 121.6(4)
C20 C21 H21 119.2
C22 C21 H21 119.2
C21 C22 C23 119.0(4)
C21 C22 H22 120.5
C23 C22 H22 120.5
C24 C23 C22 121.0(5)
C24 C23 H23 119.5
C22 C23 H23 119.5
C23 C24 C25 119.4(5)
C23 C24 H24 120.3
C25 C24 H24 120.3
C24 C25 C20 120.2(4)
C24 C25 H25 119.9
C20 C25 H25 119.9
C31 C26 C27 119.7(4)
C31 C26 C19 120.1(4)
C27 C26 C19 120.1(4)
C26 C27 C28 119.4(4)
C26 C27 H27 120.3
C28 C27 H27 120.3
C29 C28 C27 120.1(5)
C29 C28 H28 120.0
C27 C28 H28 120.0
C28 C29 C30 120.9(5)
C28 C29 H29 119.5
C30 C29 H29 119.5
C29 C30 C31 120.0(4)
C29 C30 H30 120.0
C31 C30 H30 120.0
C26 C31 C30 119.8(4)
C26 C31 H31 120.1
C30 C31 H31 120.1
N5 C32 N4 102.4(3)
N5 C32 Ag2 126.0(3)
N4 C32 Ag2 131.2(3)
C34 C33 N5 107.7(3)
C34 C33 H33 126.1
N5 C33 H33 126.1
C33 C34 C35 136.3(4)
C33 C34 N4 105.0(3)
C35 C34 N4 118.6(3)
C36 C35 C34 119.6(4)
C36 C35 H35 120.2
C34 C35 H35 120.2
C35 C36 C37 120.3(4)
C35 C36 H36 119.9
C37 C36 H36 119.9
C38 C37 C36 121.9(4)
C38 C37 H37 119.1
C36 C37 H37 119.1
C37 C38 N4 118.7(3)
C37 C38 C39 123.0(3)
N4 C38 C39 118.2(3)
C44 C39 C40 119.1(4)
C44 C39 C38 120.9(4)
C40 C39 C38 119.8(3)
C41 C40 C39 120.0(3)
C41 C40 H40 120.0
C39 C40 H40 120.0
C42 C41 C40 120.5(4)
C42 C41 C45 120.6(4)
C40 C41 C45 118.9(3)
C43 C42 C41 119.1(4)
C43 C42 H42 120.4
C41 C42 H42 120.4
C42 C43 C44 120.9(4)
C42 C43 C46 121.0(4)
C44 C43 C46 118.1(4)
C39 C44 C43 120.1(4)
C39 C44 H44 119.9
C43 C44 H44 119.9
F5 C45 F2 107.0(4)
F5 C45 F4 107.3(4)
F2 C45 F4 105.1(4)
F5 C45 C41 112.7(4)
F2 C45 C41 112.3(4)
F4 C45 C41 112.0(3)
F11 C46 F6 111.4(5)
F11 C46 F12 103.2(5)
F6 C46 F12 104.3(5)
F11 C46 C43 113.7(5)
F6 C46 C43 112.1(4)
F12 C46 C43 111.3(4)
N6 C47 C51 110.8(3)
N6 C47 C48 99.3(3)
C51 C47 C48 115.5(3)
N6 C47 H47 110.2
C51 C47 H47 110.2
C48 C47 H47 110.2
C47 C48 C49 103.2(4)
C47 C48 H48A 111.1
C49 C48 H48A 111.1
C47 C48 H48B 111.1
C49 C48 H48B 111.1
H48A C48 H48B 109.1
C48 C49 C50 105.1(4)
C48 C49 H49A 110.7
C50 C49 H49A 110.7
C48 C49 H49B 110.7
C50 C49 H49B 110.7
H49A C49 H49B 108.8
C57 C50 N6 113.9(3)
C57 C50 C49 115.6(4)
N6 C50 C49 102.9(3)
C57 C50 H50 108.0
N6 C50 H50 108.0
C49 C50 H50 108.0
C52 C51 C56 118.7(4)
C52 C51 C47 122.2(4)
C56 C51 C47 119.1(4)
C51 C52 C53 121.7(4)
C51 C52 H52 119.1
C53 C52 H52 119.1
C52 C53 C54 118.7(5)
C52 C53 H53 120.7
C54 C53 H53 120.7
C55 C54 C53 120.3(5)
C55 C54 H54 119.9
C53 C54 H54 119.9
C54 C55 C56 120.0(5)
C54 C55 H55 120.0
C56 C55 H55 120.0
C55 C56 C51 120.6(5)
C55 C56 H56 119.7
C51 C56 H56 119.7
C62 C57 C58 117.5(4)
C62 C57 C50 120.6(4)
C58 C57 C50 121.8(4)
C59 C58 C57 120.9(4)
C59 C58 H58 119.6
C57 C58 H58 119.6
C60 C59 C58 120.6(5)
C60 C59 H59 119.7
C58 C59 H59 119.7
C59 C60 C61 120.4(5)
C59 C60 H60 119.8
C61 C60 H60 119.8
C60 C61 C62 120.3(5)
C60 C61 H61 119.8
C62 C61 H61 119.8
C61 C62 C57 120.2(5)
C61 C62 H62 119.9
C57 C62 H62 119.9
Cl4 C63 Cl3 110.6(4)
Cl4 C63 H63A 109.5
Cl3 C63 H63A 109.5
Cl4 C63 H63B 109.5
Cl3 C63 H63B 109.5
H63A C63 H63B 108.1
Cl5 C64 Cl6 115.4(3)
Cl5 C64 H64A 108.4
Cl6 C64 H64A 108.4
Cl5 C64 H64B 108.4
Cl6 C64 H64B 108.4
H64A C64 H64B 107.5

loop_
_geom_bond_atom_site_label_1
_geom_bond_atom_site_label_2
_geom_bond_distance
Ag1 C1 2.137(4)
Ag1 Cl1 2.5556(13)
Ag1 Cl2 2.5710(12)
Ag2 C32 2.115(4)
Ag2 Cl1 2.5289(12)
Ag2 Cl2 2.5691(12)
N1 C1 1.384(5)
N1 C7 1.401(5)
N1 C3 1.418(5)
N2 C1 1.359(5)
N2 C2 1.383(5)
N2 N3 1.406(5)
N3 C19 1.458(5)
N3 C16 1.500(5)
N4 C32 1.374(5)
N4 C38 1.398(5)
N4 C34 1.429(5)
N5 C32 1.352(5)
N5 C33 1.374(5)
N5 N6 1.395(4)
N6 C47 1.487(5)
N6 C50 1.503(5)
F1 C14 1.339(5)
F2 C45 1.336(5)
F3 C14 1.338(5)
F4 C45 1.350(5)
F5 C45 1.321(5)
F6 C46 1.318(7)
F7 C14 1.324(5)
F8 C15 1.324(7)
F9 C15 1.306(6)
F10 C15 1.295(7)
F11 C46 1.289(6)
F12 C46 1.345(7)
C2 C3 1.333(6)
C2 H2 0.9500
C3 C4 1.431(6)
C4 C5 1.339(6)
C4 H4 0.9500
C5 C6 1.423(6)
C5 H5 0.9500
C6 C7 1.360(5)
C6 H6 0.9500
C7 C8 1.483(5)
C8 C13 1.387(5)
C8 C9 1.395(6)
C9 C10 1.390(5)
C9 H9 0.9500
C10 C11 1.378(6)
C10 C14 1.493(6)
C11 C12 1.396(6)
C11 H11 0.9500
C12 C13 1.386(6)
C12 C15 1.493(6)
C13 H13 0.9500
C16 C20 1.511(6)
C16 C17 1.537(7)
C16 H16 1.0000
C17 C18 1.528(7)
C17 H17A 0.9900
C17 H17B 0.9900
C18 C19 1.533(6)
C18 H18A 0.9900
C18 H18B 0.9900
C19 C26 1.513(6)
C19 H19 1.0000
C20 C21 1.372(6)
C20 C25 1.402(7)
C21 C22 1.378(7)
C21 H21 0.9500
C22 C23 1.388(7)
C22 H22 0.9500
C23 C24 1.369(8)
C23 H23 0.9500
C24 C25 1.394(7)
C24 H24 0.9500
C25 H25 0.9500
C26 C31 1.386(6)
C26 C27 1.396(6)
C27 C28 1.409(7)
C27 H27 0.9500
C28 C29 1.365(7)
C28 H28 0.9500
C29 C30 1.371(7)
C29 H29 0.9500
C30 C31 1.403(6)
C30 H30 0.9500
C31 H31 0.9500
C33 C34 1.333(5)
C33 H33 0.9500
C34 C35 1.426(5)
C35 C36 1.360(6)
C35 H35 0.9500
C36 C37 1.421(6)
C36 H36 0.9500
C37 C38 1.361(6)
C37 H37 0.9500
C38 C39 1.470(5)
C39 C44 1.384(5)
C39 C40 1.401(6)
C40 C41 1.390(5)
C40 H40 0.9500
C41 C42 1.384(6)
C41 C45 1.497(6)
C42 C43 1.382(6)
C42 H42 0.9500
C43 C44 1.390(6)
C43 C46 1.499(6)
C44 H44 0.9500
C47 C51 1.503(6)
C47 C48 1.527(6)
C47 H47 1.0000
C48 C49 1.530(7)
C48 H48A 0.9900
C48 H48B 0.9900
C49 C50 1.538(6)
C49 H49A 0.9900
C49 H49B 0.9900
C50 C57 1.495(6)
C50 H50 1.0000
C51 C52 1.373(6)
C51 C56 1.395(6)
C52 C53 1.388(6)
C52 H52 0.9500
C53 C54 1.403(7)
C53 H53 0.9500
C54 C55 1.373(8)
C54 H54 0.9500
C55 C56 1.389(7)
C55 H55 0.9500
C56 H56 0.9500
C57 C62 1.403(6)
C57 C58 1.405(6)
C58 C59 1.380(6)
C58 H58 0.9500
C59 C60 1.363(8)
C59 H59 0.9500
C60 C61 1.366(9)
C60 H60 0.9500
C61 C62 1.399(7)
C61 H61 0.9500
C62 H62 0.9500
Cl3 C63 1.736(7)
Cl4 C63 1.717(8)
C63 H63A 0.9900
C63 H63B 0.9900
Cl5 C64 1.752(6)
Cl6 C64 1.768(7)
C64 H64A 0.9900
C64 H64B 0.9900

loop_
_geom_torsion_atom_site_label_1
_geom_torsion_atom_site_label_2
_geom_torsion_atom_site_label_3
_geom_torsion_atom_site_label_4
_geom_torsion
C32 Ag2 Cl1 Ag1 170.62(18)
Cl2 Ag2 Cl1 Ag1 -4.40(7)
C1 Ag1 Cl1 Ag2 176.42(16)
Cl2 Ag1 Cl1 Ag2 4.40(7)
C32 Ag2 Cl2 Ag1 -171.01(17)
Cl1 Ag2 Cl2 Ag1 4.38(6)
C1 Ag1 Cl2 Ag2 -176.62(15)
Cl1 Ag1 Cl2 Ag2 -4.33(6)
C1 N2 N3 C19 -44.2(6)
C2 N2 N3 C19 136.9(4)
C1 N2 N3 C16 90.9(5)
C2 N2 N3 C16 -88.0(5)
C32 N5 N6 C47 154.6(3)
C33 N5 N6 C47 -28.0(5)
C32 N5 N6 C50 -75.4(4)
C33 N5 N6 C50 102.0(4)
C2 N2 C1 N1 1.3(5)
N3 N2 C1 N1 -177.6(4)
C2 N2 C1 Ag1 -166.7(3)
N3 N2 C1 Ag1 14.3(6)
C7 N1 C1 N2 179.5(4)
C3 N1 C1 N2 -1.9(4)
C7 N1 C1 Ag1 -12.0(6)
C3 N1 C1 Ag1 166.6(3)
Cl1 Ag1 C1 N2 -46.5(5)
Cl2 Ag1 C1 N2 122.4(3)
Cl1 Ag1 C1 N1 148.1(3)
Cl2 Ag1 C1 N1 -43.0(4)
C1 N2 C2 C3 -0.2(5)
N3 N2 C2 C3 178.9(3)
N2 C2 C3 N1 -1.0(5)
N2 C2 C3 C4 174.2(5)
C1 N1 C3 C2 1.9(5)
C7 N1 C3 C2 -179.4(4)
C1 N1 C3 C4 -174.2(4)
C7 N1 C3 C4 4.5(6)
C2 C3 C4 C5 -174.8(5)
N1 C3 C4 C5 -0.1(6)
C3 C4 C5 C6 -3.2(7)
C4 C5 C6 C7 2.4(7)
C5 C6 C7 N1 2.0(6)
C5 C6 C7 C8 -174.5(4)
C1 N1 C7 C6 173.1(4)
C3 N1 C7 C6 -5.4(6)
C1 N1 C7 C8 -10.4(6)
C3 N1 C7 C8 171.2(4)
C6 C7 C8 C13 -47.6(6)
N1 C7 C8 C13 136.0(4)
C6 C7 C8 C9 125.4(5)
N1 C7 C8 C9 -51.0(6)
C13 C8 C9 C10 0.7(6)
C7 C8 C9 C10 -172.3(4)
C8 C9 C10 C11 -1.8(6)
C8 C9 C10 C14 177.2(4)
C9 C10 C11 C12 1.2(6)
C14 C10 C11 C12 -177.7(4)
C10 C11 C12 C13 0.4(7)
C10 C11 C12 C15 178.0(4)
C11 C12 C13 C8 -1.5(7)
C15 C12 C13 C8 -179.2(4)
C9 C8 C13 C12 1.0(6)
C7 C8 C13 C12 174.3(4)
C11 C10 C14 F7 -89.5(5)
C9 C10 C14 F7 91.6(5)
C11 C10 C14 F3 150.5(4)
C9 C10 C14 F3 -28.5(6)
C11 C10 C14 F1 31.3(6)
C9 C10 C14 F1 -147.7(4)
C13 C12 C15 F10 -43.3(7)
C11 C12 C15 F10 139.1(6)
C13 C12 C15 F9 -170.8(5)
C11 C12 C15 F9 11.5(7)
C13 C12 C15 F8 73.8(6)
C11 C12 C15 F8 -103.8(6)
N2 N3 C16 C20 -30.8(5)
C19 N3 C16 C20 106.7(4)
N2 N3 C16 C17 -155.6(4)
C19 N3 C16 C17 -18.1(5)
N3 C16 C17 C18 -10.0(5)
C20 C16 C17 C18 -134.1(4)
C16 C17 C18 C19 32.7(5)
N2 N3 C19 C26 -65.1(4)
C16 N3 C19 C26 158.1(3)
N2 N3 C19 C18 174.7(3)
C16 N3 C19 C18 37.9(4)
C17 C18 C19 N3 -41.7(5)
C17 C18 C19 C26 -160.2(4)
N3 C16 C20 C21 -74.7(5)
C17 C16 C20 C21 42.5(6)
N3 C16 C20 C25 104.0(5)
C17 C16 C20 C25 -138.8(5)
C25 C20 C21 C22 -1.7(7)
C16 C20 C21 C22 177.0(4)
C20 C21 C22 C23 1.5(7)
C21 C22 C23 C24 -0.5(8)
C22 C23 C24 C25 -0.2(8)
C23 C24 C25 C20 0.0(8)
C21 C20 C25 C24 0.9(7)
C16 C20 C25 C24 -177.8(4)
N3 C19 C26 C31 134.0(4)
C18 C19 C26 C31 -114.8(4)
N3 C19 C26 C27 -48.7(5)
C18 C19 C26 C27 62.5(5)
C31 C26 C27 C28 0.4(6)
C19 C26 C27 C28 -176.8(4)
C26 C27 C28 C29 0.8(7)
C27 C28 C29 C30 -2.1(7)
C28 C29 C30 C31 2.1(7)
C27 C26 C31 C30 -0.5(6)
C19 C26 C31 C30 176.8(4)
C29 C30 C31 C26 -0.8(6)
C33 N5 C32 N4 -0.9(5)
N6 N5 C32 N4 176.9(3)
C33 N5 C32 Ag2 172.4(3)
N6 N5 C32 Ag2 -9.8(5)
C38 N4 C32 N5 -179.8(4)
C34 N4 C32 N5 3.2(4)
C38 N4 C32 Ag2 7.5(7)
C34 N4 C32 Ag2 -169.5(3)
Cl1 Ag2 C32 N5 -126.0(3)
Cl2 Ag2 C32 N5 47.3(4)
Cl1 Ag2 C32 N4 45.2(5)
Cl2 Ag2 C32 N4 -141.5(3)
C32 N5 C33 C34 -1.9(5)
N6 N5 C33 C34 -179.4(4)
N5 C33 C34 C35 -172.6(5)
N5 C33 C34 N4 3.6(4)
C32 N4 C34 C33 -4.4(5)
C38 N4 C34 C33 178.3(4)
C32 N4 C34 C35 172.6(4)
C38 N4 C34 C35 -4.7(6)
C33 C34 C35 C36 174.8(5)
N4 C34 C35 C36 -1.0(6)
C34 C35 C36 C37 3.9(7)
C35 C36 C37 C38 -1.3(7)
C36 C37 C38 N4 -4.3(7)
C36 C37 C38 C39 171.2(4)
C32 N4 C38 C37 -169.5(4)
C34 N4 C38 C37 7.2(6)
C32 N4 C38 C39 14.8(6)
C34 N4 C38 C39 -168.5(4)
C37 C38 C39 C44 53.5(6)
N4 C38 C39 C44 -131.0(4)
C37 C38 C39 C40 -121.5(5)
N4 C38 C39 C40 54.0(5)
C44 C39 C40 C41 -0.2(6)
C38 C39 C40 C41 174.9(4)
C39 C40 C41 C42 3.5(6)
C39 C40 C41 C45 -177.6(4)
C40 C41 C42 C43 -4.2(6)
C45 C41 C42 C43 176.9(4)
C41 C42 C43 C44 1.6(6)
C41 C42 C43 C46 -176.6(4)
C40 C39 C44 C43 -2.3(6)
C38 C39 C44 C43 -177.4(4)
C42 C43 C44 C39 1.6(7)
C46 C43 C44 C39 179.9(4)
C42 C41 C45 F5 -25.3(6)
C40 C41 C45 F5 155.8(4)
C42 C41 C45 F2 95.6(5)
C40 C41 C45 F2 -83.3(5)
C42 C41 C45 F4 -146.4(4)
C40 C41 C45 F4 34.7(5)
C42 C43 C46 F11 -11.2(8)
C44 C43 C46 F11 170.6(5)
C42 C43 C46 F6 -138.8(5)
C44 C43 C46 F6 43.0(7)
C42 C43 C46 F12 104.9(6)
C44 C43 C46 F12 -73.4(6)
N5 N6 C47 C51 -68.9(4)
C50 N6 C47 C51 158.4(3)
N5 N6 C47 C48 169.2(3)
C50 N6 C47 C48 36.4(4)
N6 C47 C48 C49 -43.0(4)
C51 C47 C48 C49 -161.5(4)
C47 C48 C49 C50 35.6(5)
N5 N6 C50 C57 -20.8(4)
C47 N6 C50 C57 111.0(4)
N5 N6 C50 C49 -146.8(3)
C47 N6 C50 C49 -15.0(4)
C48 C49 C50 C57 -138.0(4)
C48 C49 C50 N6 -13.1(5)
N6 C47 C51 C52 -44.3(5)
C48 C47 C51 C52 67.6(5)
N6 C47 C51 C56 137.1(4)
C48 C47 C51 C56 -110.9(4)
C56 C51 C52 C53 1.7(6)
C47 C51 C52 C53 -176.8(4)
C51 C52 C53 C54 -1.1(7)
C52 C53 C54 C55 -0.4(7)
C53 C54 C55 C56 1.2(8)
C54 C55 C56 C51 -0.5(7)
C52 C51 C56 C55 -0.9(6)
C47 C51 C56 C55 177.7(4)
N6 C50 C57 C62 105.8(4)
C49 C50 C57 C62 -135.2(4)
N6 C50 C57 C58 -70.8(5)
C49 C50 C57 C58 48.2(6)
C62 C57 C58 C59 1.0(6)
C50 C57 C58 C59 177.7(4)
C57 C58 C59 C60 -1.1(7)
C58 C59 C60 C61 0.8(8)
C59 C60 C61 C62 -0.3(8)
C60 C61 C62 C57 0.2(7)
C58 C57 C62 C61 -0.6(6)
C50 C57 C62 C61 -177.3(4)
